data_2214077
loop_
_publ_author_name
'Xie, Xiaocong'
'Saparov, Bayrammurad'
'Yap, Glenn P. A.'

_publ_section_title
;<i>catena</i>-Poly[[[bis(cyclohexyldiphenylphosphine-\k<i>P</i>)silver(I)]-\m-cyano-\k^2^<i>N</i>:<i>C</i>-silver(I)-\m-cyano-\k^2^<i>C</i>:<i>N</i>]
 dichloromethane solvate]
;
_journal_coeditor_code BR2046
_journal_issue 7
_journal_name_full 'Acta Crystallographica Section E'
_journal_page_first m1902
_journal_page_last m1903
_journal_paper_doi 10.1107/S1600536807028607
_journal_volume 63
_journal_year 2007
_chemical_formula_iupac '[Ag2 (C N)2 (C16 H21 P1)2], C H2 Cl2'
_chemical_formula_moiety 'C38 H42 Ag2 N2 P2, C H2 Cl2'
_chemical_formula_sum 'C39 H44 Ag2 Cl2 N2 P2'
_chemical_formula_weight 889.34
_chemical_name_systematic
;
<i>catena</i>-Poly[[[bis(cyclohexyldiphenylphosphine-\kP)silver(I)]-\m-cyano-
\k^2^N:C-silver(I)-\m-cyano-\k^2^C:N] dichloromethane solvate]
;
_space_group_IT_number 4
_symmetry_cell_setting monoclinic
_symmetry_space_group_name_Hall 'P 2yb'
_symmetry_space_group_name_H-M 'P 1 21 1'
_atom_sites_solution_hydrogens geom
_atom_sites_solution_primary direct
_atom_sites_solution_secondary difmap
_audit_creation_method SHELXL-97
_cell_angle_alpha 90.00
_cell_angle_beta 98.285(2)
_cell_angle_gamma 90.00
_cell_formula_units_Z 2
_cell_length_a 10.0007(12)
_cell_length_b 14.7062(18)
_cell_length_c 13.5338(17)
_cell_measurement_reflns_used 7412
_cell_measurement_temperature 120(2)
_cell_measurement_theta_max 28.27
_cell_measurement_theta_min 2.48
_cell_volume 1969.7(4)
_computing_cell_refinement 'SAINT (Bruker, 2002)'
_computing_data_collection 'SMART (Bruker, 2002)'
_computing_data_reduction SAINT
_computing_molecular_graphics 'SHELXTL (Bruker 2002)'
_computing_publication_material SHELXTL
_computing_structure_refinement 'SHELXL97 (Sheldrick, 1997)'
_computing_structure_solution 'SHELXS97 (Sheldrick, 1997)'
_diffrn_ambient_temperature 120(2)
_diffrn_detector_area_resol_mean 836.6
_diffrn_measured_fraction_theta_full 1.000
_diffrn_measured_fraction_theta_max 0.971
_diffrn_measurement_device_type 'Bruker APEX'
_diffrn_measurement_method \w
_diffrn_radiation_monochromator graphite
_diffrn_radiation_source 'fine-focus sealed tube'
_diffrn_radiation_type MoK\a
_diffrn_radiation_wavelength 0.71073
_diffrn_reflns_av_R_equivalents 0.0214
_diffrn_reflns_av_sigmaI/netI 0.0277
_diffrn_reflns_limit_h_max 13
_diffrn_reflns_limit_h_min -13
_diffrn_reflns_limit_k_max 19
_diffrn_reflns_limit_k_min -18
_diffrn_reflns_limit_l_max 17
_diffrn_reflns_limit_l_min -17
_diffrn_reflns_number 22828
_diffrn_reflns_theta_full 25.00
_diffrn_reflns_theta_max 28.27
_diffrn_reflns_theta_min 2.06
_diffrn_standards_decay_% 1
_diffrn_standards_number 0
_exptl_absorpt_coefficient_mu 1.240
_exptl_absorpt_correction_T_max 0.8987
_exptl_absorpt_correction_T_min 0.7839
_exptl_absorpt_correction_type multi-scan
_exptl_absorpt_process_details '(SADABS; Bruker, 2002)'
_exptl_crystal_colour colourless
_exptl_crystal_density_diffrn 1.500
_exptl_crystal_density_method 'not measured'
_exptl_crystal_description needle
_exptl_crystal_F_000 900
_exptl_crystal_size_max 0.24
_exptl_crystal_size_mid 0.11
_exptl_crystal_size_min 0.09
_refine_diff_density_max 0.869
_refine_diff_density_min -0.534
_refine_ls_abs_structure_details 'Flack (1983), 4318 Friedel pairs'
_refine_ls_abs_structure_Flack 0.087(16)
_refine_ls_extinction_method none
_refine_ls_goodness_of_fit_ref 1.069
_refine_ls_hydrogen_treatment constr
_refine_ls_matrix_type full
_refine_ls_number_parameters 434
_refine_ls_number_reflns 9243
_refine_ls_number_restraints 9
_refine_ls_restrained_S_all 1.137
_refine_ls_R_factor_all 0.0263
_refine_ls_R_factor_gt 0.0250
_refine_ls_shift/su_max 0.001
_refine_ls_shift/su_mean 0.000
_refine_ls_structure_factor_coef Fsqd
_refine_ls_weighting_details 'calc w=1/[\s^2^(Fo^2^)+(0.0222P)^2^+1.1832P] where P=(Fo^2^+2Fc^2^)/3'
_refine_ls_weighting_scheme calc
_refine_ls_wR_factor_gt 0.0570
_refine_ls_wR_factor_ref 0.0581
_reflns_number_gt 8980
_reflns_number_total 9243
_reflns_threshold_expression I>2\s(I)
_cod_data_source_file br2046.cif
_cod_data_source_block I
_cod_original_sg_symbol_Hall 'p 2yb'
_cod_original_sg_symbol_H-M 'P 21'
_cod_database_code 2214077
_cod_database_fobs_code 2214077

loop_
_symmetry_equiv_pos_as_xyz
'x, y, z'
'-x, y+1/2, -z'

loop_
_atom_site_type_symbol
_atom_site_label
_atom_site_fract_x
_atom_site_fract_y
_atom_site_fract_z
_atom_site_U_iso_or_equiv
_atom_site_adp_type
_atom_site_calc_flag
_atom_site_refinement_flags
_atom_site_occupancy
_atom_site_disorder_assembly
_atom_site_disorder_group
Ag Ag1 -0.151855(18) 0.265568(13) 1.178117(14) 0.02008(5) Uani d . 1 . .
Ag Ag2 -0.54560(2) 0.012640(17) 1.06267(2) 0.03267(6) Uani d . 1 . .
P P1 -0.13755(7) 0.32740(5) 1.34766(5) 0.01945(14) Uani d . 1 . .
P P2 0.03650(7) 0.20108(5) 1.10216(5) 0.01898(14) Uani d . 1 . .
N N1 -0.2515(3) 0.37361(19) 1.0630(2) 0.0306(6) Uani d . 1 . .
N N2 -0.3297(3) 0.1636(2) 1.1481(2) 0.0381(7) Uani d . 1 . .
C C1 -0.1683(3) 0.1585(2) 1.4299(3) 0.0292(7) Uani d . 1 . .
H H1A -0.1765 0.1357 1.3605 0.035 Uiso calc R 1 . .
H H1B -0.0712 0.1601 1.4575 0.035 Uiso calc R 1 . .
C C2 -0.2420(3) 0.0939(2) 1.4921(3) 0.0383(8) Uani d . 1 . .
H H2A -0.2041 0.0319 1.4892 0.046 Uiso calc R 1 . .
H H2B -0.2277 0.1139 1.5627 0.046 Uiso calc R 1 . .
C C3 -0.3929(3) 0.0917(2) 1.4538(3) 0.0353(7) Uani d . 1 . .
H H3A -0.4079 0.0668 1.3851 0.042 Uiso calc R 1 . .
H H3B -0.4391 0.0515 1.4968 0.042 Uiso calc R 1 . .
C C4 -0.4520(3) 0.1871(2) 1.4540(3) 0.0338(7) Uani d . 1 . .
H H4A -0.4441 0.2094 1.5236 0.041 Uiso calc R 1 . .
H H4B -0.5492 0.1849 1.4265 0.041 Uiso calc R 1 . .
C C5 -0.3802(3) 0.2533(2) 1.3925(2) 0.0284(6) Uani d . 1 . .
H H5A -0.4177 0.3151 1.3977 0.034 Uiso calc R 1 . .
H H5B -0.3964 0.2349 1.3213 0.034 Uiso calc R 1 . .
C C6 -0.2263(3) 0.2547(2) 1.4294(2) 0.0229(6) Uani d . 1 . .
H H6 -0.2104 0.2796 1.4989 0.027 Uiso calc R 1 . .
C C7 -0.3316(3) 0.4613(2) 1.2994(2) 0.0259(6) Uani d . 1 . .
H H7 -0.3734 0.4171 1.2538 0.031 Uiso calc R 1 . .
C C8 -0.3922(3) 0.5458(2) 1.3058(2) 0.0293(7) Uani d . 1 . .
H H8 -0.4765 0.5583 1.2660 0.035 Uiso calc R 1 . .
C C9 -0.3306(3) 0.6116(2) 1.3697(2) 0.0268(6) Uani d . 1 . .
H H9 -0.3717 0.6694 1.3736 0.032 Uiso calc R 1 . .
C C10 -0.2078(3) 0.5923(2) 1.4283(2) 0.0285(6) Uani d . 1 . .
H H10 -0.1646 0.6376 1.4717 0.034 Uiso calc R 1 . .
C C11 -0.1483(3) 0.5080(2) 1.4240(2) 0.0243(5) Uani d . 1 . .
H H11 -0.0651 0.4956 1.4651 0.029 Uiso calc R 1 . .
C C12 -0.2093(3) 0.44075(19) 1.3594(2) 0.0214(5) Uani d . 1 . .
C C13 0.0679(3) 0.3287(2) 1.5178(2) 0.0265(6) Uani d . 1 . .
H H13 -0.0006 0.3168 1.5579 0.032 Uiso calc R 1 . .
C C14 0.2023(3) 0.3373(2) 1.5623(3) 0.0332(7) Uani d . 1 . .
H H14 0.2248 0.3307 1.6325 0.040 Uiso calc R 1 . .
C C15 0.3022(3) 0.3551(2) 1.5052(3) 0.0353(8) Uani d . 1 . .
H H15 0.3933 0.3608 1.5360 0.042 Uiso calc R 1 . .
C C16 0.2703(3) 0.3647(2) 1.4030(3) 0.0364(8) Uani d . 1 . .
H H16 0.3393 0.3773 1.3635 0.044 Uiso calc R 1 . .
C C17 0.1368(3) 0.3560(2) 1.3580(2) 0.0282(6) Uani d . 1 . .
H H17 0.1154 0.3626 1.2877 0.034 Uiso calc R 1 . .
C C18 0.0341(3) 0.33775(19) 1.4142(2) 0.0225(6) Uani d . 1 . .
C C19 0.1764(3) 0.1125(2) 1.2704(2) 0.0253(6) Uani d . 1 . .
H H19A 0.1028 0.1288 1.3089 0.030 Uiso calc R 1 . .
H H19B 0.2425 0.1630 1.2764 0.030 Uiso calc R 1 . .
C C20 0.2459(3) 0.0248(2) 1.3127(2) 0.0295(7) Uani d . 1 . .
H H20A 0.3219 0.0104 1.2759 0.035 Uiso calc R 1 . .
H H20B 0.2831 0.0342 1.3838 0.035 Uiso calc R 1 . .
C C21 0.1478(4) -0.0542(2) 1.3039(3) 0.0370(8) Uani d . 1 . .
H H21A 0.0756 -0.0420 1.3451 0.044 Uiso calc R 1 . .
H H21B 0.1958 -0.1102 1.3294 0.044 Uiso calc R 1 . .
C C22 0.0849(4) -0.0682(2) 1.1950(3) 0.0343(7) Uani d . 1 . .
H H22A 0.1562 -0.0869 1.1554 0.041 Uiso calc R 1 . .
H H22B 0.0173 -0.1177 1.1913 0.041 Uiso calc R 1 . .
C C23 0.0167(3) 0.0185(2) 1.1501(2) 0.0290(6) Uani d . 1 . .
H H23A -0.0610 0.0338 1.1849 0.035 Uiso calc R 1 . .
H H23B -0.0179 0.0085 1.0787 0.035 Uiso calc R 1 . .
C C24 0.1184(3) 0.09822(18) 1.1606(2) 0.0206(5) Uani d . 1 . .
H H24 0.1947 0.0817 1.1237 0.025 Uiso calc R 1 . .
C C25 0.0990(4) 0.1231(3) 0.9238(2) 0.0396(8) Uani d . 1 . .
H H25 0.1816 0.1047 0.9623 0.047 Uiso calc R 1 . .
C C26 0.0742(4) 0.1020(3) 0.8223(3) 0.0461(10) Uani d . 1 . .
H H26 0.1388 0.0685 0.7921 0.055 Uiso calc R 1 . .
C C27 -0.0444(4) 0.1299(3) 0.7663(3) 0.0423(9) Uani d . 1 . .
H H27 -0.0616 0.1156 0.6971 0.051 Uiso calc R 1 . .
C C28 -0.1379(4) 0.1781(3) 0.8097(3) 0.0391(8) Uani d . 1 . .
H H28 -0.2186 0.1981 0.7699 0.047 Uiso calc R 1 . .
C C29 -0.1158(3) 0.1980(2) 0.9115(2) 0.0307(7) Uani d . 1 . .
H H29 -0.1823 0.2299 0.9413 0.037 Uiso calc R 1 . .
C C30 0.0041(3) 0.1710(2) 0.9694(2) 0.0237(6) Uani d . 1 . .
C C31 0.1320(3) 0.3762(2) 1.0905(2) 0.0247(6) Uani d . 1 . .
H H31 0.0388 0.3915 1.0792 0.030 Uiso calc R 1 . .
C C32 0.2284(3) 0.4443(2) 1.0936(2) 0.0280(6) Uani d . 1 . .
H H32 0.2010 0.5060 1.0844 0.034 Uiso calc R 1 . .
C C33 0.3647(3) 0.4227(2) 1.1101(2) 0.0287(6) Uani d . 1 . .
H H33 0.4306 0.4695 1.1133 0.034 Uiso calc R 1 . .
C C34 0.4048(3) 0.3323(2) 1.1220(2) 0.0271(6) Uani d . 1 . .
H H34 0.4982 0.3173 1.1327 0.033 Uiso calc R 1 . .
C C35 0.3083(3) 0.2643(3) 1.11829(19) 0.0238(5) Uani d . 1 . .
H H35 0.3362 0.2026 1.1256 0.029 Uiso calc R 1 . .
C C36 0.1709(3) 0.28510(18) 1.1039(2) 0.0198(5) Uani d . 1 . .
C C37 -0.3189(3) 0.4236(2) 1.0136(2) 0.0283(6) Uani d . 1 . .
C C38 -0.4078(3) 0.1074(2) 1.1226(3) 0.0354(8) Uani d D 1 . .
C C39 -0.5746(6) 0.2741(4) 0.8594(5) 0.0537(12) Uani d PD 0.880(2) A 1
H H39A -0.6066 0.2109 0.8460 0.064 Uiso calc PR 0.880(2) A 1
H H39B -0.5223 0.2760 0.9273 0.064 Uiso calc PR 0.880(2) A 1
Cl Cl1 -0.46825(14) 0.30626(12) 0.77027(10) 0.0624(4) Uani d PD 0.880(2) A 1
Cl Cl2 -0.71293(14) 0.34665(12) 0.85379(9) 0.0662(4) Uani d PD 0.880(2) A 1
C C40 -0.617(4) 0.292(3) 0.852(4) 0.0537(12) Uani d PD 0.120(2) A 2
H H40A -0.6348 0.3350 0.9051 0.064 Uiso calc PR 0.120(2) A 2
H H40B -0.7044 0.2710 0.8154 0.064 Uiso calc PR 0.120(2) A 2
Cl Cl3 -0.5162(11) 0.3441(9) 0.7695(8) 0.0624(4) Uani d PD 0.120(2) A 2
Cl Cl4 -0.5150(10) 0.1996(8) 0.9019(6) 0.0662(4) Uani d PD 0.120(2) A 2

loop_
_atom_site_aniso_label
_atom_site_aniso_U_11
_atom_site_aniso_U_22
_atom_site_aniso_U_33
_atom_site_aniso_U_12
_atom_site_aniso_U_13
_atom_site_aniso_U_23
Ag1 0.01662(9) 0.02012(9) 0.02306(9) 0.00090(8) 0.00141(7) -0.00285(9)
Ag2 0.02438(11) 0.02882(12) 0.04481(14) -0.00741(10) 0.00503(9) -0.01479(11)
P1 0.0181(3) 0.0182(3) 0.0219(3) 0.0007(3) 0.0024(3) -0.0020(3)
P2 0.0173(3) 0.0189(3) 0.0206(3) 0.0009(3) 0.0023(3) -0.0017(3)
N1 0.0286(13) 0.0287(14) 0.0344(15) 0.0065(11) 0.0046(11) 0.0035(11)
N2 0.0312(15) 0.0321(15) 0.0510(18) -0.0047(12) 0.0061(13) -0.0140(13)
C1 0.0214(14) 0.0214(15) 0.0439(19) 0.0008(11) 0.0015(13) 0.0074(13)
C2 0.0309(17) 0.0256(16) 0.055(2) -0.0002(13) -0.0031(16) 0.0122(15)
C3 0.0302(16) 0.0249(16) 0.051(2) -0.0053(13) 0.0062(15) 0.0072(14)
C4 0.0278(16) 0.0328(18) 0.0418(19) -0.0034(13) 0.0086(14) 0.0033(14)
C5 0.0229(13) 0.0264(17) 0.0363(16) 0.0023(12) 0.0062(11) 0.0048(14)
C6 0.0208(12) 0.0220(15) 0.0257(13) -0.0028(11) 0.0030(10) 0.0002(12)
C7 0.0247(14) 0.0227(15) 0.0293(15) -0.0014(11) 0.0004(12) -0.0034(12)
C8 0.0258(15) 0.0280(16) 0.0331(16) 0.0053(12) 0.0009(12) 0.0007(12)
C9 0.0314(16) 0.0196(14) 0.0308(16) 0.0053(12) 0.0089(12) -0.0004(12)
C10 0.0350(17) 0.0182(14) 0.0313(16) -0.0020(12) 0.0009(13) -0.0060(12)
C11 0.0253(13) 0.0229(14) 0.0243(13) 0.0019(12) 0.0021(10) 0.0002(12)
C12 0.0222(14) 0.0180(13) 0.0242(13) 0.0019(11) 0.0045(11) -0.0017(11)
C13 0.0285(15) 0.0236(14) 0.0263(14) -0.0006(12) 0.0000(11) -0.0019(12)
C14 0.0339(17) 0.0239(16) 0.0362(17) 0.0029(13) -0.0140(14) -0.0023(13)
C15 0.0233(15) 0.0263(16) 0.052(2) 0.0084(12) -0.0096(14) -0.0112(15)
C16 0.0225(15) 0.0380(19) 0.049(2) 0.0005(13) 0.0064(14) -0.0144(16)
C17 0.0232(14) 0.0330(16) 0.0283(15) 0.0004(12) 0.0032(12) -0.0105(13)
C18 0.0187(13) 0.0184(13) 0.0292(14) 0.0024(10) -0.0004(11) -0.0049(11)
C19 0.0258(14) 0.0258(15) 0.0238(14) 0.0030(12) 0.0025(11) -0.0005(12)
C20 0.0291(15) 0.0333(18) 0.0258(15) 0.0095(14) 0.0028(12) 0.0100(13)
C21 0.046(2) 0.0289(17) 0.0379(18) 0.0059(15) 0.0130(15) 0.0141(14)
C22 0.0392(19) 0.0207(15) 0.044(2) -0.0003(13) 0.0097(15) 0.0028(13)
C23 0.0297(15) 0.0231(14) 0.0337(16) -0.0010(13) 0.0027(12) -0.0002(13)
C24 0.0231(13) 0.0165(13) 0.0222(13) 0.0031(10) 0.0034(11) 0.0003(10)
C25 0.0312(17) 0.060(2) 0.0263(16) 0.0124(16) 0.0015(13) -0.0088(16)
C26 0.044(2) 0.068(3) 0.0253(17) 0.0154(19) 0.0015(15) -0.0127(17)
C27 0.048(2) 0.055(2) 0.0224(16) 0.0026(18) -0.0007(15) -0.0102(16)
C28 0.040(2) 0.0403(19) 0.0334(18) 0.0063(15) -0.0082(15) -0.0021(15)
C29 0.0298(16) 0.0277(16) 0.0327(16) 0.0033(13) -0.0014(13) -0.0025(13)
C30 0.0239(14) 0.0245(14) 0.0217(13) -0.0020(11) 0.0002(11) -0.0019(11)
C31 0.0227(14) 0.0253(15) 0.0260(15) 0.0001(12) 0.0039(11) 0.0012(12)
C32 0.0302(16) 0.0220(14) 0.0322(16) -0.0003(12) 0.0061(13) 0.0051(12)
C33 0.0288(16) 0.0299(16) 0.0268(15) -0.0081(13) 0.0024(12) 0.0016(12)
C34 0.0207(14) 0.0325(16) 0.0279(15) -0.0018(12) 0.0026(11) 0.0009(13)
C35 0.0214(12) 0.0251(12) 0.0248(12) 0.0002(13) 0.0024(10) -0.0015(14)
C36 0.0189(12) 0.0222(15) 0.0184(12) -0.0018(10) 0.0033(10) -0.0008(10)
C37 0.0245(15) 0.0281(16) 0.0335(16) 0.0029(12) 0.0081(13) 0.0041(13)
C38 0.0234(15) 0.0338(18) 0.049(2) -0.0013(13) 0.0062(14) -0.0148(15)
C39 0.072(4) 0.042(3) 0.047(2) 0.005(3) 0.011(3) -0.001(2)
Cl1 0.0404(7) 0.0945(11) 0.0531(7) -0.0046(7) 0.0097(6) -0.0245(7)
Cl2 0.0573(8) 0.1012(12) 0.0411(6) 0.0117(7) 0.0108(5) -0.0066(7)
C40 0.072(4) 0.042(3) 0.047(2) 0.005(3) 0.011(3) -0.001(2)
Cl3 0.0404(7) 0.0945(11) 0.0531(7) -0.0046(7) 0.0097(6) -0.0245(7)
Cl4 0.0573(8) 0.1012(12) 0.0411(6) 0.0117(7) 0.0108(5) -0.0066(7)

loop_
_atom_type_symbol
_atom_type_description
_atom_type_scat_dispersion_real
_atom_type_scat_dispersion_imag
_atom_type_scat_source
C C 0.0033 0.0016 'International Tables Vol C Tables 4.2.6.8 and 6.1.1.4'
H H 0.0000 0.0000 'International Tables Vol C Tables 4.2.6.8 and 6.1.1.4'
N N 0.0061 0.0033 'International Tables Vol C Tables 4.2.6.8 and 6.1.1.4'
P P 0.1023 0.0942 'International Tables Vol C Tables 4.2.6.8 and 6.1.1.4'
Ag Ag -0.8971 1.1015 'International Tables Vol C Tables 4.2.6.8 and 6.1.1.4'
Cl Cl 0.1484 0.1585 'International Tables Vol C Tables 4.2.6.8 and 6.1.1.4'

loop_
_geom_angle_atom_site_label_1
_geom_angle_atom_site_label_2
_geom_angle_atom_site_label_3
_geom_angle_site_symmetry_3
_geom_angle
N2 Ag1 N1 . 94.59(11)
N2 Ag1 P1 . 110.09(8)
N1 Ag1 P1 . 109.41(7)
N2 Ag1 P2 . 106.97(8)
N1 Ag1 P2 . 105.12(7)
P1 Ag1 P2 . 126.04(2)
C38 Ag2 C37 2_447 173.26(15)
C18 P1 C12 . 103.51(13)
C18 P1 C6 . 104.52(13)
C12 P1 C6 . 104.20(13)
C18 P1 Ag1 . 114.59(10)
C12 P1 Ag1 . 116.63(10)
C6 P1 Ag1 . 112.09(10)
C36 P2 C30 . 101.66(13)
C36 P2 C24 . 105.62(13)
C30 P2 C24 . 103.15(13)
C36 P2 Ag1 . 109.90(9)
C30 P2 Ag1 . 117.68(10)
C24 P2 Ag1 . 117.14(9)
C37 N1 Ag1 . 168.8(3)
C38 N2 Ag1 . 169.7(3)
C2 C1 C6 . 111.4(3)
C3 C2 C1 . 111.0(3)
C4 C3 C2 . 110.2(3)
C3 C4 C5 . 111.9(3)
C4 C5 C6 . 110.9(3)
C1 C6 C5 . 110.3(2)
C1 C6 P1 . 108.8(2)
C5 C6 P1 . 110.75(19)
C8 C7 C12 . 120.6(3)
C9 C8 C7 . 120.3(3)
C8 C9 C10 . 119.4(3)
C11 C10 C9 . 120.6(3)
C10 C11 C12 . 120.6(3)
C7 C12 C11 . 118.4(3)
C7 C12 P1 . 117.8(2)
C11 C12 P1 . 123.8(2)
C14 C13 C18 . 120.1(3)
C15 C14 C13 . 120.5(3)
C14 C15 C16 . 120.1(3)
C15 C16 C17 . 119.8(3)
C18 C17 C16 . 121.2(3)
C17 C18 C13 . 118.4(3)
C17 C18 P1 . 117.6(2)
C13 C18 P1 . 124.1(2)
C24 C19 C20 . 109.5(2)
C21 C20 C19 . 111.2(3)
C20 C21 C22 . 110.5(3)
C23 C22 C21 . 111.5(3)
C22 C23 C24 . 110.2(2)
C19 C24 C23 . 110.2(2)
C19 C24 P2 . 112.76(19)
C23 C24 P2 . 109.7(2)
C30 C25 C26 . 120.9(3)
C27 C26 C25 . 119.5(3)
C28 C27 C26 . 120.4(3)
C27 C28 C29 . 120.7(3)
C30 C29 C28 . 119.8(3)
C29 C30 C25 . 118.7(3)
C29 C30 P2 . 119.9(2)
C25 C30 P2 . 121.4(2)
C32 C31 C36 . 120.6(3)
C33 C32 C31 . 120.1(3)
C32 C33 C34 . 119.9(3)
C35 C34 C33 . 119.9(3)
C34 C35 C36 . 120.9(3)
C35 C36 C31 . 118.6(3)
C35 C36 P2 . 124.3(2)
C31 C36 P2 . 117.2(2)
N1 C37 Ag2 2_457 173.3(3)
N2 C38 Ag2 . 174.1(4)
Cl2 C39 Cl1 . 110.8(3)
Cl4 C40 Cl3 . 102.7(13)

loop_
_geom_bond_atom_site_label_1
_geom_bond_atom_site_label_2
_geom_bond_site_symmetry_2
_geom_bond_distance
Ag1 N2 . 2.317(3)
Ag1 N1 . 2.345(3)
Ag1 P1 . 2.4532(8)
Ag1 P2 . 2.4623(7)
Ag2 C38 . 2.044(3)
Ag2 C37 2_447 2.052(3)
P1 C18 . 1.826(3)
P1 C12 . 1.831(3)
P1 C6 . 1.854(3)
P2 C36 . 1.823(3)
P2 C30 . 1.833(3)
P2 C24 . 1.844(3)
N1 C37 . 1.146(4)
N2 C38 . 1.155(4)
C1 C2 . 1.528(4)
C1 C6 . 1.529(4)
C2 C3 . 1.524(5)
C3 C4 . 1.523(5)
C4 C5 . 1.525(4)
C5 C6 . 1.548(4)
C7 C8 . 1.391(4)
C7 C12 . 1.400(4)
C8 C9 . 1.383(4)
C9 C10 . 1.391(4)
C10 C11 . 1.380(4)
C11 C12 . 1.401(4)
C13 C14 . 1.397(4)
C13 C18 . 1.401(4)
C14 C15 . 1.372(5)
C15 C16 . 1.382(5)
C16 C17 . 1.391(4)
C17 C18 . 1.389(4)
C19 C24 . 1.529(4)
C19 C20 . 1.536(4)
C20 C21 . 1.514(5)
C21 C22 . 1.531(5)
C22 C23 . 1.531(5)
C23 C24 . 1.545(4)
C25 C30 . 1.395(4)
C25 C26 . 1.395(5)
C26 C27 . 1.375(5)
C27 C28 . 1.371(5)
C28 C29 . 1.395(5)
C29 C30 . 1.393(4)
C31 C32 . 1.387(4)
C31 C36 . 1.399(4)
C32 C33 . 1.386(4)
C33 C34 . 1.391(5)
C34 C35 . 1.386(4)
C35 C36 . 1.394(4)
C37 Ag2 2_457 2.052(3)
C39 Cl2 . 1.740(5)
C39 Cl1 . 1.784(5)
C40 Cl4 . 1.779(18)
C40 Cl3 . 1.779(18)
